data_1562935
loop_
_publ_author_name
'Piccinelli, F.'
'Lausi, A.'
'Speghini, A.'
'Bettinelli, M.'

_publ_section_title
;
 Crystal structure study of new lanthanide silicates with silico-carnotite
 structure
;
_journal_name_full 'Journal of Solid State Chemistry'
_journal_page_first 233
_journal_page_last 237
_journal_paper_doi 10.1016/j.jssc.2012.05.012
_journal_volume 194
_journal_year 2012
_chemical_formula_moiety Ca3Gd2Si3O12
_chemical_formula_sum 'Ca3 Gd2 O12 Si3'
_chemical_formula_weight 710.99
_space_group_IT_number 62
_space_group_name_Hall '-P 2ac 2n'
_space_group_name_H-M_alt 'P n m a'
_symmetry_cell_setting orthorhombic
_symmetry_space_group_name_Hall '-P 2ac 2n'
_symmetry_space_group_name_H-M 'P n m a'
_cell_angle_alpha 90.0
_cell_angle_beta 90.0
_cell_angle_gamma 90.0
_cell_formula_units_Z 4
_cell_length_a 6.57911(4)
_cell_length_b 15.72045(10)
_cell_length_c 10.07985(7)
_cell_volume 1042.524(12)
_computing_structure_refinement GSAS
_diffrn_ambient_temperature 298
_diffrn_radiation_polarisn_ratio 0.932
_diffrn_radiation_probe x-ray
_diffrn_radiation_type synchrotron
_diffrn_radiation_wavelength 0.826132
_diffrn_source synchrotron
_exptl_absorpt_correction_T_max 0.10571
_exptl_absorpt_correction_T_min 0.07662
_exptl_absorpt_process_details
;   GSAS Absorption/surface roughness correction: function number 0
 Debye-Scherrer absorption correction
Term (= MU.r/wave) =      1.9850    
Correction is not refined.
;
_pd_calc_method 'Rietveld Refinement'
_pd_instr_location ' ?'
_pd_meas_2theta_range_inc 0.005
_pd_meas_2theta_range_max 59.995
_pd_meas_2theta_range_min 5.0
_pd_meas_number_of_points 11000
_pd_prep_pressure 101
_pd_prep_temperature 1673
_pd_proc_2theta_range_inc 0.005
_pd_proc_2theta_range_max 59.97873
_pd_proc_2theta_range_min 4.98373
_pd_proc_info_datetime 2012-01-17T16:23:50
_pd_proc_info_excluded_regions ' ?'
_pd_proc_ls_background_function
;   GSAS Background function number 1 with 28 terms.
 Shifted Chebyshev function of 1st kind
       1:    60.4590     2:   -27.5000     3:   -7.27155     4:    15.5735    
      5:   -21.8495     6:    25.4677     7:   -17.1581     8:    3.91438    
      9:    3.10407    10:   -4.17147    11:    3.75927    12:  -0.427217    
     13:   -5.12551    14:    5.12862    15:   -2.71095    16:   0.925536    
     17:    1.43468    18:   -3.93926    19:    4.15006    20:   -3.01512    
     21:    2.18325    22:  -0.353312    23:   -1.45283    24:   0.630220    
     25:   0.124993    26:  -0.723944    27:   0.651274    28:  -0.304399   
;
_pd_proc_ls_peak_cutoff 0.0010
_pd_proc_ls_profile_function
;
 CW Profile function number 2 with  18 terms
 Profile coefficients for Simpson's rule integration of pseudovoigt function
 C.J. Howard (1982). J. Appl. Cryst.,15,615-620.
 P. Thompson, D.E. Cox & J.B. Hastings (1987). J. Appl. Cryst.,20,79-83.
#1(GU)   =    3.497 #2(GV)   =   -1.190 #3(GW)   =    1.055
 #4(LX)   =    0.000 #5(LY)   =    7.436 #6(trns) =    0.000
 #7(asym) =   0.2129 #8(shft) =   0.0000 #9(GP)   =    0.000
 #10(stec)=     0.00 #11(ptec)=     0.00 #12(sfec)=     0.00
 #13(L11) =    0.000 #14(L22) =    0.000 #15(L33) =    0.000
 #16(L12) =    0.000 #17(L13) =    0.000 #18(L23) =    0.000
 Peak tails are ignored  where the intensity is below 0.001 times the peak
   Aniso. broadening axis   0.0   0.0   1.0
;
_pd_proc_ls_prof_R_factor 0.0775
_pd_proc_ls_prof_wR_expected 0.1038
_pd_proc_ls_prof_wR_factor 0.1059
_pd_proc_number_of_points 11000
_pd_spec_mount_mode transmission
_pd_spec_shape cylinder
_refine_ls_goodness_of_fit_all 1.02
_refine_ls_matrix_type full
_refine_ls_number_parameters 85
_refine_ls_number_restraints 0
_refine_ls_R_Fsqd_factor 0.07403
_refine_ls_shift/su_max 0.01
_refine_ls_shift/su_mean 0.00
_reflns_d_resolution_high 0.827
_reflns_d_resolution_low 8.485
_reflns_limit_h_max 8
_reflns_limit_h_min 0
_reflns_limit_k_max 19
_reflns_limit_k_min 0
_reflns_limit_l_max 12
_reflns_limit_l_min 0
_reflns_number_total 996
_cod_data_source_file JSSC-2012-194-233.cif
_cod_data_source_block 4
_cod_original_cell_volume 1042.525(8)
_cod_original_sg_symbol_Hall -P2ac2n
_cod_original_formula_sum 'Ca3.00 Gd2.00 O12.00 Si3.00'
_cod_database_code 1562935
_gsas_exptl_extinct_corr_t_min 1.00000
_gsas_exptl_extinct_corr_t_max 1.00000

loop_
_symmetry_equiv_pos_site_id
_symmetry_equiv_pos_as_xyz
1 +x,+y,+z
2 -x+1/2,+y+1/2,+z+1/2
3 +x,-y+1/2,+z
4 -x+1/2,-y,+z+1/2
-1 -x,-y,-z
-2 +x+1/2,-y+1/2,-z+1/2
-3 -x,+y+1/2,-z
-4 +x+1/2,+y,-z+1/2

loop_
_atom_site_type_symbol
_atom_site_label
_atom_site_fract_x
_atom_site_fract_y
_atom_site_fract_z
_atom_site_occupancy
_atom_site_thermal_displace_type
_atom_site_U_iso_or_equiv
_atom_site_symmetry_multiplicity
Gd Gd1 0.3776(4) 0.09408(13) 0.07175(19) 0.435(6) Uiso 0.0138(6) 8
Ca Ca1 0.3776(4) 0.09408(13) 0.07175(19) 0.565(6) Uiso 0.0138(6) 8
Gd Gd2 0.17443(34) 0.61104(13) 0.16715(22) 0.375(3) Uiso 0.0144(7) 8
Ca Ca2 0.17443(34) 0.61104(13) 0.16715(22) 0.625(3) Uiso 0.0144(7) 8
Gd Gd3 0.0254(5) 0.25 0.1632(4) 0.380(3) Uiso 0.0203(10) 4
Ca Ca3 0.0254(5) 0.25 0.1632(4) 0.620(3) Uiso 0.0203(10) 4
Si Si1 0.3524(11) 0.06652(35) 0.3718(7) 1.0 Uiso 0.0089(14) 8
Si Si2 0.0320(13) 0.25 0.5797(9) 1.0 Uiso 0.0067(15) 4
O O1 0.0261(20) 0.1134(8) 0.0363(12) 1.0 Uiso 0.0210(18) 8
O O2 0.0468(17) 0.6645(5) 0.3477(11) 1.0 Uiso 0.0232(19) 8
O O3 0.1982(20) 0.0308(8) 0.4862(13) 1.0 Uiso 0.0169(12) 8
O O4 0.2606(20) 0.1421(7) 0.2820(12) 1.0 Uiso 0.0182(14) 8
O O5 0.4128(20) 0.5117(6) 0.2733(11) 1.0 Uiso 0.0168(18) 8
O O6 0.2769(15) 0.25 0.5854(17) 1.0 Uiso 0.0193(20) 4
O O7 0.4145(28) 0.25 0.0602(12) 1.0 Uiso 0.0210(16) 4
